data_7153657
loop_
_publ_author_name
'Olbrich, Martin'
'Mayer, Peter'
'Trauner, Dirk'

_publ_section_title
;
 A step toward polytwistane: synthesis and characterization of
 C2-symmetric tritwistane.
;
_journal_issue 1
_journal_name_full 'Organic &amp; biomolecular chemistry'
_journal_page_first 108
_journal_page_last 112
_journal_paper_doi 10.1039/c3ob42152j
_journal_volume 12
_journal_year 2014
_chemical_formula_moiety 'C14 H18 Br2'
_chemical_formula_sum 'C14 H18 Br2'
_chemical_formula_weight 346.101
_space_group_IT_number 14
_symmetry_cell_setting monoclinic
_symmetry_Int_Tables_number 14
_symmetry_space_group_name_Hall '-P 2ybc'
_symmetry_space_group_name_H-M 'P 1 21/c 1'
_atom_sites_solution_hydrogens geom
_atom_sites_solution_primary direct
_atom_sites_solution_secondary difmap
_audit_block_code C14H18Br2_rv142_trauner
_audit_creation_method 'form98_non/compatible with shelxl97-2'
_audit_update_record 25-Apr-13
_cell_angle_alpha 90.00
_cell_angle_beta 94.731(2)
_cell_angle_gamma 90.00
_cell_formula_units_Z 4
_cell_length_a 14.3718(4)
_cell_length_b 6.4978(2)
_cell_length_c 12.7356(4)
_cell_measurement_reflns_used 127
_cell_measurement_temperature 100(2)
_cell_measurement_theta_max 26.5615
_cell_measurement_theta_min 3.6273
_cell_volume 1185.26(6)
_computing_cell_refinement 'APEX2 v2012.4-3 (Bruker AXS)'
_computing_data_collection 'Bruker Instrument Service v3.0.21'
_computing_data_reduction 'SAINT V8.18C (Bruker AXS Inc., 2011)'
_computing_structure_refinement
;
Sheldrick, G. M. (2008).
<i>Acta Cryst.</i> A<b>64</b>, 112--122.
;
_computing_structure_solution
;
A. Altomare, M. C. Burla, M. Camalli, G. L. Cascarano, C. Giacovazzo, A.
Guagliardi, A. G. G. Moliterni, G. Polidori, R. Spagna: SIR97: a new tool for
crystal structure determination and refinement; J. Appl. Crystallogr. 1999,
32, 115-119.
;
_diffrn_ambient_temperature 100(2)
_diffrn_detector_area_resol_mean 10.4167
_diffrn_measured_fraction_theta_full 0.997
_diffrn_measured_fraction_theta_max 0.997
_diffrn_measurement_device 'fixed-chi three-circle diffractometer'
_diffrn_measurement_device_type 'Bruker D8Venture'
_diffrn_measurement_method 'mix of phi and omega scans'
_diffrn_radiation_collimation 0.8_mm
_diffrn_radiation_monochromator 'focusing mirrors'
_diffrn_radiation_type 'Mo K\a'
_diffrn_radiation_wavelength 0.71073
_diffrn_reflns_av_R_equivalents 0.0451
_diffrn_reflns_av_sigmaI/netI 0.0278
_diffrn_reflns_limit_h_max 19
_diffrn_reflns_limit_h_min -19
_diffrn_reflns_limit_k_max 8
_diffrn_reflns_limit_k_min -8
_diffrn_reflns_limit_l_max 16
_diffrn_reflns_limit_l_min -16
_diffrn_reflns_number 22884
_diffrn_reflns_theta_full 28.33
_diffrn_reflns_theta_max 28.41
_diffrn_reflns_theta_min 3.21
_diffrn_source_current 50
_diffrn_source_power 2.5
_diffrn_source_type 'Bruker TXS'
_diffrn_source_voltage 50
_exptl_absorpt_coefficient_mu 6.808
_exptl_absorpt_correction_T_max 0.7457
_exptl_absorpt_correction_T_min 0.6207
_exptl_absorpt_correction_type multi-scan
_exptl_absorpt_process_details 'SADABS V2012/1 (Bruker AXS Inc.)'
_exptl_crystal_colour colourless
_exptl_crystal_density_diffrn 1.93956(10)
_exptl_crystal_density_method 'not measured'
_exptl_crystal_description block
_exptl_crystal_F_000 688
_exptl_crystal_size_max 0.167
_exptl_crystal_size_mid 0.097
_exptl_crystal_size_min 0.090
_refine_diff_density_max 0.508
_refine_diff_density_min -0.342
_refine_diff_density_rms 0.096
_refine_ls_extinction_method none
_refine_ls_goodness_of_fit_ref 1.054
_refine_ls_hydrogen_treatment constr
_refine_ls_matrix_type full
_refine_ls_number_parameters 145
_refine_ls_number_reflns 2948
_refine_ls_number_restraints 0
_refine_ls_restrained_S_all 1.054
_refine_ls_R_factor_all 0.0334
_refine_ls_R_factor_gt 0.0233
_refine_ls_shift/su_max 0.001
_refine_ls_shift/su_mean 0.000
_refine_ls_structure_factor_coef Fsqd
_refine_ls_weighting_details 'calc w=1/[\s^2^(Fo^2^)+(0.0248P)^2^+0.6269P] where P=(Fo^2^+2Fc^2^)/3'
_refine_ls_weighting_scheme calc
_refine_ls_wR_factor_gt 0.0491
_refine_ls_wR_factor_ref 0.0520
_reflns_number_gt 2534
_reflns_number_total 2948
_reflns_threshold_expression >2sigma(I)
_cod_data_source_file c3ob42152j.txt
_cod_data_source_block rv142
_cod_original_sg_symbol_H-M 'P 21/c'
_cod_database_code 7153657

loop_
_symmetry_equiv_pos_as_xyz
'x, y, z'
'-x, y+1/2, -z+1/2'
'-x, -y, -z'
'x, -y-1/2, z-1/2'

loop_
_atom_site_label
_atom_site_type_symbol
_atom_site_fract_x
_atom_site_fract_y
_atom_site_fract_z
_atom_site_U_iso_or_equiv
_atom_site_adp_type
_atom_site_occupancy
_atom_site_symmetry_multiplicity
_atom_site_calc_flag
_atom_site_refinement_flags
Br1 Br 0.372456(14) 0.65752(3) -0.011297(16) 0.01377(7) Uani 1 1 d .
Br2 Br 0.082252(14) 0.52614(3) 0.403066(16) 0.01443(7) Uani 1 1 d .
C1 C 0.27340(14) 0.5885(3) 0.08372(16) 0.0105(4) Uani 1 1 d .
H1 H 0.2202 0.6843 0.0646 0.013 Uiso 1 1 calc R
C2 C 0.30499(14) 0.6310(3) 0.19971(16) 0.0096(4) Uani 1 1 d .
H2 H 0.3474 0.7532 0.2033 0.012 Uiso 1 1 calc R
C3 C 0.21713(14) 0.6819(3) 0.26312(16) 0.0106(4) Uani 1 1 d .
H3 H 0.2336 0.7978 0.3128 0.013 Uiso 1 1 calc R
C4 C 0.12903(14) 0.7404(3) 0.19277(16) 0.0116(4) Uani 1 1 d .
H4A H 0.1453 0.8452 0.1409 0.014 Uiso 1 1 calc R
H4B H 0.0827 0.8019 0.2368 0.014 Uiso 1 1 calc R
C5 C 0.08510(14) 0.5511(3) 0.13350(17) 0.0126(4) Uani 1 1 d .
H5A H 0.0260 0.5153 0.1640 0.015 Uiso 1 1 calc R
H5B H 0.0697 0.5885 0.0587 0.015 Uiso 1 1 calc R
C6 C 0.14908(14) 0.3608(3) 0.13864(16) 0.0111(4) Uani 1 1 d .
H6 H 0.1102 0.2406 0.1129 0.013 Uiso 1 1 calc R
C7 C 0.23432(14) 0.3718(3) 0.07059(16) 0.0116(4) Uani 1 1 d .
H7 H 0.2155 0.3403 -0.0050 0.014 Uiso 1 1 calc R
C8 C 0.29920(15) 0.2040(3) 0.12109(16) 0.0126(4) Uani 1 1 d .
H8 H 0.2738 0.0636 0.1039 0.015 Uiso 1 1 calc R
C9 C 0.40398(15) 0.2145(3) 0.10628(18) 0.0147(4) Uani 1 1 d .
H9A H 0.4146 0.2625 0.0345 0.018 Uiso 1 1 calc R
H9B H 0.4336 0.0779 0.1180 0.018 Uiso 1 1 calc R
C10 C 0.44363(15) 0.3716(3) 0.19070(17) 0.0136(4) Uani 1 1 d .
H10A H 0.4911 0.3055 0.2404 0.016 Uiso 1 1 calc R
H10B H 0.4728 0.4897 0.1568 0.016 Uiso 1 1 calc R
C11 C 0.35950(14) 0.4439(3) 0.24899(17) 0.0112(4) Uani 1 1 d .
H11 H 0.3793 0.4711 0.3248 0.013 Uiso 1 1 calc R
C12 C 0.29419(14) 0.2533(3) 0.23840(16) 0.0113(4) Uani 1 1 d .
H12 H 0.3174 0.1372 0.2850 0.014 Uiso 1 1 calc R
C13 C 0.19170(15) 0.3080(3) 0.25256(16) 0.0114(4) Uani 1 1 d .
H13 H 0.1583 0.1895 0.2827 0.014 Uiso 1 1 calc R
C14 C 0.19603(14) 0.4912(3) 0.32678(16) 0.0113(4) Uani 1 1 d .
H14 H 0.2498 0.4692 0.3805 0.014 Uiso 1 1 calc R

loop_
_atom_site_aniso_label
_atom_site_aniso_U_11
_atom_site_aniso_U_22
_atom_site_aniso_U_33
_atom_site_aniso_U_23
_atom_site_aniso_U_13
_atom_site_aniso_U_12
Br1 0.01240(11) 0.01650(11) 0.01278(11) 0.00266(8) 0.00331(8) -0.00096(8)
Br2 0.01258(11) 0.01913(12) 0.01214(11) -0.00019(8) 0.00447(8) 0.00018(8)
C1 0.0070(9) 0.0139(10) 0.0109(10) 0.0008(8) 0.0027(8) -0.0006(8)
C2 0.0095(9) 0.0087(9) 0.0105(10) -0.0006(8) -0.0002(8) -0.0025(8)
C3 0.0107(10) 0.0096(10) 0.0115(10) -0.0011(8) 0.0005(8) -0.0002(8)
C4 0.0107(10) 0.0117(10) 0.0125(10) 0.0012(8) 0.0011(8) -0.0001(8)
C5 0.0091(10) 0.0159(10) 0.0126(10) 0.0008(8) -0.0010(8) -0.0008(8)
C6 0.0102(10) 0.0106(10) 0.0123(10) -0.0025(8) 0.0013(8) -0.0041(8)
C7 0.0106(10) 0.0145(10) 0.0096(10) -0.0020(8) -0.0002(8) -0.0019(8)
C8 0.0149(10) 0.0080(9) 0.0154(10) -0.0012(8) 0.0044(8) -0.0013(8)
C9 0.0139(10) 0.0115(10) 0.0189(11) -0.0015(9) 0.0031(9) 0.0020(9)
C10 0.0089(10) 0.0149(10) 0.0169(11) -0.0001(8) 0.0012(8) 0.0021(8)
C11 0.0095(10) 0.0110(10) 0.0129(10) 0.0007(8) -0.0002(8) 0.0013(8)
C12 0.0118(10) 0.0093(10) 0.0130(10) 0.0018(8) 0.0012(8) -0.0004(8)
C13 0.0124(10) 0.0087(10) 0.0131(10) -0.0006(8) 0.0019(8) -0.0016(8)
C14 0.0085(10) 0.0156(10) 0.0100(10) 0.0008(8) 0.0019(8) 0.0014(8)

loop_
_atom_type_symbol
_atom_type_description
_atom_type_scat_dispersion_real
_atom_type_scat_dispersion_imag
_atom_type_scat_source
C C 0.0033 0.0016 'International Tables Vol C Tables 4.2.6.8 and 6.1.1.4'
H H 0.0000 0.0000 'International Tables Vol C Tables 4.2.6.8 and 6.1.1.4'
Br Br -0.2901 2.4595 'International Tables Vol C Tables 4.2.6.8 and 6.1.1.4'

loop_
_geom_angle_atom_site_label_1
_geom_angle_atom_site_label_2
_geom_angle_atom_site_label_3
_geom_angle
C7 C1 C2 110.49(17)
C7 C1 Br1 114.68(14)
C2 C1 Br1 111.99(13)
C7 C1 H1 106.4
C2 C1 H1 106.4
Br1 C1 H1 106.4
C1 C2 C11 110.37(16)
C1 C2 C3 110.02(16)
C11 C2 C3 110.70(16)
C1 C2 H2 108.6
C11 C2 H2 108.6
C3 C2 H2 108.6
C14 C3 C4 108.70(17)
C14 C3 C2 107.61(16)
C4 C3 C2 113.96(16)
C14 C3 H3 108.8
C4 C3 H3 108.8
C2 C3 H3 108.8
C3 C4 C5 111.72(17)
C3 C4 H4A 109.3
C5 C4 H4A 109.3
C3 C4 H4B 109.3
C5 C4 H4B 109.3
H4A C4 H4B 107.9
C6 C5 C4 113.51(17)
C6 C5 H5A 108.9
C4 C5 H5A 108.9
C6 C5 H5B 108.9
C4 C5 H5B 108.9
H5A C5 H5B 107.7
C5 C6 C7 115.69(17)
C5 C6 C13 113.73(17)
C7 C6 C13 105.06(16)
C5 C6 H6 107.3
C7 C6 H6 107.3
C13 C6 H6 107.3
C1 C7 C8 113.85(17)
C1 C7 C6 106.35(16)
C8 C7 C6 102.23(16)
C1 C7 H7 111.3
C8 C7 H7 111.3
C6 C7 H7 111.3
C9 C8 C12 103.62(17)
C9 C8 C7 118.92(17)
C12 C8 C7 100.55(16)
C9 C8 H8 110.9
C12 C8 H8 110.9
C7 C8 H8 110.9
C8 C9 C10 104.56(16)
C8 C9 H9A 110.8
C10 C9 H9A 110.8
C8 C9 H9B 110.8
C10 C9 H9B 110.8
H9A C9 H9B 108.9
C11 C10 C9 105.98(17)
C11 C10 H10A 110.5
C9 C10 H10A 110.5
C11 C10 H10B 110.5
C9 C10 H10B 110.5
H10A C10 H10B 108.7
C10 C11 C2 115.69(17)
C10 C11 C12 101.97(16)
C2 C11 C12 107.97(17)
C10 C11 H11 110.3
C2 C11 H11 110.3
C12 C11 H11 110.3
C8 C12 C13 106.51(17)
C8 C12 C11 100.04(16)
C13 C12 C11 112.50(17)
C8 C12 H12 112.3
C13 C12 H12 112.3
C11 C12 H12 112.3
C14 C13 C12 105.27(17)
C14 C13 C6 113.43(17)
C12 C13 C6 104.30(16)
C14 C13 H13 111.2
C12 C13 H13 111.2
C6 C13 H13 111.2
C13 C14 C3 107.81(16)
C13 C14 Br2 113.69(14)
C3 C14 Br2 112.07(13)
C13 C14 H14 107.7
C3 C14 H14 107.7
Br2 C14 H14 107.7

loop_
_geom_bond_atom_site_label_1
_geom_bond_atom_site_label_2
_geom_bond_distance
Br1 C1 1.9941(19)
Br2 C14 1.983(2)
C1 C7 1.520(3)
C1 C2 1.534(3)
C1 H1 1.0000
C2 C11 1.551(3)
C2 C3 1.589(3)
C2 H2 1.0000
C3 C14 1.525(3)
C3 C4 1.537(3)
C3 H3 1.0000
C4 C5 1.550(3)
C4 H4A 0.9900
C4 H4B 0.9900
C5 C6 1.539(3)
C5 H5A 0.9900
C5 H5B 0.9900
C6 C7 1.559(3)
C6 C13 1.566(3)
C6 H6 1.0000
C7 C8 1.541(3)
C7 H7 1.0000
C8 C9 1.534(3)
C8 C12 1.536(3)
C8 H8 1.0000
C9 C10 1.556(3)
C9 H9A 0.9900
C9 H9B 0.9900
C10 C11 1.543(3)
C10 H10A 0.9900
C10 H10B 0.9900
C11 C12 1.553(3)
C11 H11 1.0000
C12 C13 1.540(3)
C12 H12 1.0000
C13 C14 1.518(3)
C13 H13 1.0000
C14 H14 1.0000

loop_
_geom_torsion_atom_site_label_1
_geom_torsion_atom_site_label_2
_geom_torsion_atom_site_label_3
_geom_torsion_atom_site_label_4
_geom_torsion
C7 C1 C2 C11 43.8(2)
Br1 C1 C2 C11 -85.35(17)
C7 C1 C2 C3 -78.6(2)
Br1 C1 C2 C3 152.19(13)
C1 C2 C3 C14 103.29(19)
C11 C2 C3 C14 -19.0(2)
C1 C2 C3 C4 -17.3(2)
C11 C2 C3 C4 -139.57(17)
C14 C3 C4 C5 -47.4(2)
C2 C3 C4 C5 72.6(2)
C3 C4 C5 C6 -12.5(2)
C4 C5 C6 C7 -72.7(2)
C4 C5 C6 C13 49.1(2)
C2 C1 C7 C8 -51.2(2)
Br1 C1 C7 C8 76.49(19)
C2 C1 C7 C6 60.6(2)
Br1 C1 C7 C6 -171.73(13)
C5 C6 C7 C1 41.5(2)
C13 C6 C7 C1 -84.76(19)
C5 C6 C7 C8 161.18(17)
C13 C6 C7 C8 34.9(2)
C1 C7 C8 C9 -43.5(2)
C6 C7 C8 C9 -157.74(18)
C1 C7 C8 C12 68.6(2)
C6 C7 C8 C12 -45.62(19)
C12 C8 C9 C10 -28.8(2)
C7 C8 C9 C10 81.6(2)
C8 C9 C10 C11 -0.3(2)
C9 C10 C11 C2 -88.1(2)
C9 C10 C11 C12 28.8(2)
C1 C2 C11 C10 54.8(2)
C3 C2 C11 C10 176.81(17)
C1 C2 C11 C12 -58.7(2)
C3 C2 C11 C12 63.4(2)
C9 C8 C12 C13 163.81(16)
C7 C8 C12 C13 40.36(19)
C9 C8 C12 C11 46.56(19)
C7 C8 C12 C11 -76.89(18)
C10 C11 C12 C8 -46.00(19)
C2 C11 C12 C8 76.33(19)
C10 C11 C12 C13 -158.68(17)
C2 C11 C12 C13 -36.4(2)
C8 C12 C13 C14 -138.40(17)
C11 C12 C13 C14 -29.8(2)
C8 C12 C13 C6 -18.7(2)
C11 C12 C13 C6 89.89(19)
C5 C6 C13 C14 -23.6(2)
C7 C6 C13 C14 103.91(19)
C5 C6 C13 C12 -137.57(17)
C7 C6 C13 C12 -10.1(2)
C12 C13 C14 C3 78.1(2)
C6 C13 C14 C3 -35.3(2)
C12 C13 C14 Br2 -157.02(13)
C6 C13 C14 Br2 89.57(18)
C4 C3 C14 C13 73.5(2)
C2 C3 C14 C13 -50.4(2)
C4 C3 C14 Br2 -52.36(19)
C2 C3 C14 Br2 -176.23(13)
